data_7012046
loop_
_publ_author_name
'Ralf A. Findeis'
'Lutz H. Gade'

_publ_section_title
;
 Didentate phosphine ligands with alkenyl and alkynyl linker units as
 building blocks for dendrimer fixation
;
_journal_issue 21
_journal_name_full 'J. Chem. Soc., Dalton Trans.'
_journal_page_first 3952
_journal_page_last 3960
_journal_year 2002
_chemical_formula_moiety 'C36 H40 Cl8 P2 Pd Si'
_chemical_formula_sum 'C36 H40 Cl8 P2 Pd Si'
_chemical_formula_weight 952.78
_space_group_IT_number 14
_symmetry_cell_setting monoclinic
_symmetry_space_group_name_Hall '-P 2ybc'
_symmetry_space_group_name_H-M 'P 1 21/c 1'
_audit_creation_date 26-04-02
_cell_angle_alpha 90
_cell_angle_beta 92.175(5)
_cell_angle_gamma 90
_cell_formula_units_Z 4
_cell_length_a 16.6775(4)
_cell_length_b 18.0163(5)
_cell_length_c 14.0010(5)
_cell_measurement_temperature 173
_cell_volume 4203.8(2)
_computing_publication_material CIFGEN_IN_OpenMoleN_(_1997)
_computing_structure_refinement LSFM_OpenMoleN_(_1997)
_computing_structure_solution Direct_methods_(SIR,_Burla_et_al.,_1989)
_diffrn_ambient_temperature 173
_diffrn_measurement_details
;
16279 reflections were collected using program Collect
("Collect" Data collection software, Nonius B.V., 1998)
The conditions were as follow : crystal to detector distance =  36. mm.
Scan angle =  1.7 deg 1 scans of   50 sec per frame.
Data collection was divided into  2 set(s)
with the following starting angles and number of frames :

Set 1 Theta =    6.30 Omega =    0.00 Kappa =    0.00  107 frames
Set 2 Theta =   -6.30 Kappa =  134.00 Phi   =    0.00   14 frames
Friedel pairs were averaged. Internal R = 0.05
;
_diffrn_measurement_device_type KappaCCD
_diffrn_measurement_method '\p scans'
_diffrn_radiation_monochromator graphite
_diffrn_radiation_type Mo-K\a
_diffrn_radiation_wavelength 0.71073
_diffrn_reflns_av_R_equivalents 0.050
_diffrn_reflns_av_sigmaI/netI 0.333
_diffrn_reflns_limit_h_max 18
_diffrn_reflns_limit_h_min -18
_diffrn_reflns_limit_k_max 23
_diffrn_reflns_limit_k_min -21
_diffrn_reflns_limit_l_max 21
_diffrn_reflns_limit_l_min -21
_diffrn_reflns_number 16279
_diffrn_reflns_theta_max 27.49
_diffrn_reflns_theta_min 2.5
_diffrn_source xray_tube
_diffrn_standards_decay_% 0
_exptl_absorpt_coefficient_mu 1.080
_exptl_absorpt_correction_T_max 1.0000
_exptl_absorpt_correction_T_min 0.8106
_exptl_absorpt_correction_type refdelf_(Walker_&_Stuart,_1983)
_exptl_crystal_colour colorless
_exptl_crystal_density_diffrn 1.51
_exptl_crystal_density_method none
_exptl_crystal_description prism
_exptl_crystal_F_000 1928
_exptl_crystal_size_max 0.18
_exptl_crystal_size_mid 0.12
_exptl_crystal_size_min 0.06
_refine_diff_density_max 1.094
_refine_diff_density_min -0.183
_refine_ls_extinction_method none
_refine_ls_goodness_of_fit_all 22.664
_refine_ls_goodness_of_fit_ref 1.181
_refine_ls_hydrogen_treatment noref
_refine_ls_matrix_type full
_refine_ls_number_constraints 0
_refine_ls_number_parameters 433
_refine_ls_number_reflns 5302
_refine_ls_number_restraints 0
_refine_ls_R_factor_all 0.107
_refine_ls_R_factor_gt 0.049
_refine_ls_shift/esd_mean 0.000
_refine_ls_shift/su_max 0.003
_refine_ls_structure_factor_coef F
_refine_ls_weighting_scheme sigma
_refine_ls_wR_factor_all 1.020
_refine_ls_wR_factor_ref 0.072
_reflns_number_gt 5302
_reflns_number_total 9937
_reflns_threshold_expression >3.0\s(I)
_cod_data_source_file b207051k.txt
_cod_data_source_block compound8
_cod_database_code 7012046

loop_
_symmetry_equiv_pos_as_xyz
x,y,z
-x,1/2+y,1/2-z
-x,-y,-z
+x,1/2-y,1/2+z

loop_
_atom_site_aniso_label
_atom_site_aniso_U_11
_atom_site_aniso_U_22
_atom_site_aniso_U_33
_atom_site_aniso_U_12
_atom_site_aniso_U_13
_atom_site_aniso_U_23
_atom_site_aniso_type_symbol
PD 0.0228(2) 0.0230(2) 0.0171(2) -0.0013(2) -0.0028(2) -0.0005(2) Pd
CL1 0.0410(9) 0.0414(8) 0.0290(6) 0.0016(7) -0.0057(6) -0.0152(6) Cl
CL2 0.0310(8) 0.0404(7) 0.0319(7) 0.0016(7) -0.0107(6) -0.0012(6) Cl
P1 0.0232(8) 0.0281(7) 0.0212(6) 0.0004(7) -0.0015(6) -0.0024(6) P
C1 0.026(3) 0.040(3) 0.027(3) -0.001(3) 0.003(2) -0.009(2) C
C2 0.046(4) 0.046(3) 0.031(3) -0.004(3) 0.010(3) -0.001(3) C
C3 0.059(5) 0.070(4) 0.038(3) -0.011(4) 0.018(3) -0.002(3) C
C4 0.062(5) 0.082(5) 0.051(4) -0.013(4) 0.035(3) -0.010(4) C
C5 0.030(4) 0.090(6) 0.068(4) -0.006(4) 0.013(3) -0.021(4) C
C6 0.029(4) 0.065(4) 0.046(3) 0.003(3) 0.005(3) -0.006(3) C
C7 0.032(3) 0.028(3) 0.025(3) 0.002(3) -0.011(2) -0.001(2) C
C8 0.043(4) 0.033(3) 0.037(3) 0.009(3) -0.007(3) -0.009(3) C
C9 0.070(5) 0.036(3) 0.057(4) 0.023(4) -0.024(3) -0.014(3) C
C10 0.093(6) 0.025(3) 0.062(4) -0.000(4) -0.027(4) 0.001(3) C
C11 0.064(5) 0.039(3) 0.046(3) -0.007(4) -0.006(3) 0.007(3) C
C12 0.047(4) 0.031(3) 0.039(3) 0.004(3) 0.006(3) 0.001(3) C
P2 0.0244(8) 0.0225(6) 0.0192(6) 0.0016(6) -0.0010(6) 0.0013(5) P
C13 0.030(3) 0.024(3) 0.025(2) 0.002(3) 0.003(2) 0.002(2) C
C14 0.047(4) 0.032(3) 0.029(3) 0.005(3) 0.000(3) 0.006(3) C
C15 0.071(5) 0.035(3) 0.037(3) -0.001(4) 0.009(3) 0.010(3) C
C16 0.065(5) 0.030(3) 0.060(4) -0.002(4) 0.004(4) 0.019(3) C
C17 0.049(4) 0.024(3) 0.059(4) 0.002(3) 0.004(3) -0.002(3) C
C18 0.045(4) 0.028(3) 0.036(3) 0.003(3) 0.002(3) 0.001(3) C
C19 0.022(3) 0.025(2) 0.022(2) 0.002(3) -0.001(2) -0.001(2) C
C20 0.022(3) 0.030(3) 0.036(3) 0.000(3) -0.001(2) 0.001(2) C
C21 0.039(4) 0.039(3) 0.037(3) 0.000(3) 0.006(3) 0.009(3) C
C22 0.038(4) 0.063(4) 0.052(4) 0.003(4) 0.016(3) 0.009(3) C
C23 0.031(3) 0.050(4) 0.049(3) 0.016(3) 0.010(3) 0.010(3) C
C24 0.034(3) 0.038(3) 0.031(3) 0.008(3) 0.005(2) 0.005(3) C
C25 0.022(3) 0.032(3) 0.020(2) -0.000(3) -0.001(2) -0.004(2) C
C26 0.032(3) 0.034(3) 0.022(2) -0.008(3) -0.007(2) -0.005(2) C
C27 0.036(3) 0.023(2) 0.018(2) -0.005(3) -0.003(2) 0.000(2) C
C28 0.032(3) 0.034(3) 0.039(3) -0.009(3) 0.005(3) -0.003(3) C
C29 0.035(3) 0.035(3) 0.034(3) -0.009(3) -0.005(3) -0.010(3) C
C30 0.045(4) 0.046(3) 0.039(3) -0.006(3) -0.009(3) -0.012(3) C
C31 0.029(4) 0.057(4) 0.057(4) -0.000(3) -0.011(3) -0.014(3) C
SI 0.033(1) 0.056(1) 0.072(1) 0.002(1) -0.006(1) -0.013(1) Si
C32 0.077(6) 0.065(5) 0.089(5) 0.002(5) 0.008(5) -0.014(4) C
C33 0.061(5) 0.053(4) 0.112(6) 0.011(5) 0.010(5) -0.007(5) C
C34 0.053(5) 0.128(8) 0.080(5) 0.012(6) -0.015(4) -0.011(6) C
C35 0.066(6) 0.082(6) 0.109(6) -0.008(5) 0.033(5) 0.019(5) C
CL3 0.078(2) 0.103(2) 0.166(2) 0.003(2) 0.044(2) 0.045(2) Cl
CL4 0.118(2) 0.103(2) 0.185(3) -0.008(2) 0.005(2) -0.015(2) Cl
CL5 0.070(2) 0.133(2) 0.122(2) -0.024(2) -0.011(1) 0.038(2) Cl
C36 0.08(1) 0.07(1) 0.09(1) -0.01(1) 0.01(1) 0.01(1) C
CL6 0.070(3) 0.092(3) 0.080(2) -0.019(3) -0.004(2) -0.011(2) Cl
CL7 0.200(6) 0.179(6) 0.062(3) 0.056(5) -0.014(3) 0.001(4) Cl
CL8 0.190(5) 0.198(5) 0.153(3) 0.074(5) 0.108(3) 0.109(3) Cl

loop_
_atom_site_label
_atom_site_fract_x
_atom_site_fract_y
_atom_site_fract_z
_atom_site_U_iso_or_equiv
_atom_site_occupancy
_atom_site_thermal_displace_type
_atom_site_calc_flag
_atom_site_calc_attached_atom
_atom_site_type_symbol
PD 0.41344(3) 0.19178(2) 0.29381(3) 0.0208(2) 1.000 Uani ? ? Pd
CL1 0.39267(9) 0.29172(8) 0.39776(9) 0.0367(8) 1.000 Uani ? ? Cl
CL2 0.53945(9) 0.16503(8) 0.36721(9) 0.0342(7) 1.000 Uani ? ? Cl
P1 0.29397(9) 0.22372(8) 0.23007(9) 0.0240(7) 1.000 Uani ? ? P
C1 0.2112(3) 0.2047(3) 0.3091(4) 0.031(3) 1.000 Uani ? ? C
C2 0.2277(4) 0.1764(3) 0.4007(4) 0.040(3) 1.000 Uani ? ? C
C3 0.1669(4) 0.1585(4) 0.4581(4) 0.054(4) 1.000 Uani ? ? C
C4 0.0892(4) 0.1649(5) 0.4252(5) 0.064(4) 1.000 Uani ? ? C
C5 0.0710(4) 0.1943(5) 0.3358(5) 0.057(5) 1.000 Uani ? ? C
C6 0.1323(4) 0.2139(4) 0.2775(4) 0.044(4) 1.000 Uani ? ? C
C7 0.2912(3) 0.3219(3) 0.1986(4) 0.028(3) 1.000 Uani ? ? C
C8 0.2313(4) 0.3700(3) 0.2317(4) 0.038(3) 1.000 Uani ? ? C
C9 0.2312(4) 0.4433(3) 0.2008(5) 0.053(4) 1.000 Uani ? ? C
C10 0.2889(5) 0.4684(3) 0.1419(5) 0.053(4) 1.000 Uani ? ? C
C11 0.3480(4) 0.4218(4) 0.1098(4) 0.049(4) 1.000 Uani ? ? C
C12 0.3490(4) 0.3476(3) 0.1394(4) 0.038(3) 1.000 Uani ? ? C
P2 0.43199(9) 0.09383(8) 0.19696(9) 0.0219(7) 1.000 Uani ? ? P
C13 0.4330(3) 0.0065(3) 0.2614(4) 0.027(3) 1.000 Uani ? ? C
C14 0.4183(4) 0.0050(3) 0.3591(4) 0.035(3) 1.000 Uani ? ? C
C15 0.4184(4) -0.0617(3) 0.4088(4) 0.045(4) 1.000 Uani ? ? C
C16 0.4336(4) -0.1278(3) 0.3621(5) 0.049(4) 1.000 Uani ? ? C
C17 0.4473(4) -0.1263(3) 0.2639(5) 0.041(3) 1.000 Uani ? ? C
C18 0.4472(4) -0.0599(3) 0.2141(4) 0.036(3) 1.000 Uani ? ? C
C19 0.5277(3) 0.1018(3) 0.1410(3) 0.023(3) 1.000 Uani ? ? C
C20 0.5370(3) 0.1556(3) 0.0714(4) 0.029(3) 1.000 Uani ? ? C
C21 0.6090(4) 0.1660(3) 0.0294(4) 0.038(3) 1.000 Uani ? ? C
C22 0.6742(4) 0.1226(4) 0.0565(4) 0.050(4) 1.000 Uani ? ? C
C23 0.6667(4) 0.0690(4) 0.1266(4) 0.042(3) 1.000 Uani ? ? C
C24 0.5934(4) 0.0577(3) 0.1694(4) 0.034(3) 1.000 Uani ? ? C
C25 0.2632(3) 0.1827(3) 0.1164(3) 0.024(3) 1.000 Uani ? ? C
C26 0.2741(4) 0.0979(3) 0.1038(3) 0.028(3) 1.000 Uani ? ? C
C27 0.3631(3) 0.0795(3) 0.0931(3) 0.025(3) 1.000 Uani ? ? C
C28 0.2387(4) 0.0524(3) 0.1831(4) 0.035(3) 1.000 Uani ? ? C
C29 0.2295(4) 0.0784(3) 0.0066(4) 0.035(3) 1.000 Uani ? ? C
C30 0.1421(4) 0.0976(4) 0.0079(4) 0.043(3) 1.000 Uani ? ? C
C31 0.0723(4) 0.1137(4) 0.0154(5) 0.045(4) 1.000 Uani ? ? C
SI -0.0334(1) 0.1284(1) 0.0336(1) 0.051(1) 1.000 Uani ? ? Si
C32 -0.0654(5) 0.0637(5) 0.1272(6) 0.076(5) 1.000 Uani ? ? C
C33 -0.0495(5) 0.2244(4) 0.0749(6) 0.071(5) 1.000 Uani ? ? C
C34 -0.0882(5) 0.1113(6) -0.0801(6) 0.082(6) 1.000 Uani ? ? C
C35 -0.2608(5) 0.3049(5) -0.1656(7) 0.084(6) 1.000 Uani ? ? C
CL3 -0.1761(2) 0.3449(2) -0.2118(2) 0.110(2) 1.000 Uani ? ? Cl
CL4 -0.2715(2) 0.2130(2) -0.2003(3) 0.131(2) 1.000 Uani ? ? Cl
CL5 -0.2525(2) 0.3077(2) -0.0405(2) 0.104(2) 1.000 Uani ? ? Cl
C36 0.895(1) 0.042(1) 0.614(1) 0.08(1) 0.500 Uani ? ? C
CL6 0.9024(3) 0.0445(3) 0.4910(3) 0.080(3) 0.500 Uani ? ? Cl
CL7 0.9833(5) 0.0664(4) 0.6684(3) 0.130(5) 0.500 Uani ? ? Cl
CL8 0.8206(4) 0.0896(4) 0.6546(4) 0.179(4) 0.500 Uani ? ? Cl
H1 0.2817 0.1697 0.4229 0.0527 1.000 Uiso calc C2 H
H2 0.1784 0.1414 0.5213 0.0720 1.000 Uiso calc C3 H
H3 0.0471 0.1490 0.4642 0.0836 1.000 Uiso calc C4 H
H4 0.0166 0.2010 0.3147 0.0813 1.000 Uiso calc C5 H
H5 0.1203 0.2336 0.2156 0.0604 1.000 Uiso calc C6 H
H6 0.1922 0.3527 0.2739 0.0494 1.000 Uiso calc C8 H
H7 0.1906 0.4763 0.2208 0.0717 1.000 Uiso calc C9 H
H8 0.2883 0.5190 0.1226 0.0792 1.000 Uiso calc C10 H
H9 0.3874 0.4399 0.0683 0.0648 1.000 Uiso calc C11 H
H10 0.3896 0.3150 0.1187 0.0504 1.000 Uiso calc C12 H
H11 0.4081 0.0500 0.3918 0.0471 1.000 Uiso calc C14 H
H12 0.4081 -0.0621 0.4751 0.0619 1.000 Uiso calc C15 H
H13 0.4348 -0.1734 0.3961 0.0671 1.000 Uiso calc C16 H
H14 0.4567 -0.1715 0.2312 0.0571 1.000 Uiso calc C17 H
H15 0.4568 -0.0596 0.1476 0.0470 1.000 Uiso calc C18 H
H16 0.4925 0.1859 0.0524 0.0383 1.000 Uiso calc C20 H
H17 0.6141 0.2030 -0.0183 0.0499 1.000 Uiso calc C21 H
H18 0.7242 0.1295 0.0272 0.0657 1.000 Uiso calc C22 H
H19 0.7119 0.0397 0.1458 0.0561 1.000 Uiso calc C23 H
H20 0.5882 0.0206 0.2170 0.0447 1.000 Uiso calc C24 H
H21 0.2930 0.2064 0.0686 0.0321 1.000 Uiso calc C25 H
H22 0.2077 0.1932 0.1059 0.0321 1.000 Uiso calc C25 H
H23 0.3663 0.0286 0.0759 0.0339 1.000 Uiso calc C27 H
H24 0.3818 0.1093 0.0426 0.0339 1.000 Uiso calc C27 H
H25 0.2348 0.0267 -0.0049 0.0455 1.000 Uiso calc C29 H
H26 0.2534 0.1054 -0.0432 0.0455 1.000 Uiso calc C29 H
H27 -0.1208 0.0708 0.1376 0.1001 1.000 Uiso calc C32 H
H28 -0.0566 0.0141 0.1073 0.1001 1.000 Uiso calc C32 H
H29 -0.0352 0.0731 0.1849 0.1001 1.000 Uiso calc C32 H
H30 -0.1049 0.2320 0.0844 0.0977 1.000 Uiso calc C33 H
H31 -0.0199 0.2323 0.1333 0.0977 1.000 Uiso calc C33 H
H32 -0.0318 0.2582 0.0281 0.0977 1.000 Uiso calc C33 H
H33 -0.1440 0.1187 -0.0722 0.1136 1.000 Uiso calc C34 H
H34 -0.0699 0.1446 -0.1271 0.1136 1.000 Uiso calc C34 H
H35 -0.0792 0.0616 -0.1000 0.1136 1.000 Uiso calc C34 H
H36 0.1837 0.0648 0.1883 0.0457 1.000 Uiso calc C28 H
H37 0.2435 0.0011 0.1687 0.0457 1.000 Uiso calc C28 H
H38 0.2668 0.0629 0.2418 0.0457 1.000 Uiso calc C28 H

loop_
_atom_type_symbol
_atom_type_description
_atom_type_scat_dispersion_real
_atom_type_scat_dispersion_imag
_atom_type_scat_source
C ? 0.002 0.002 International_Tables_Vol_IV_Table_2.3.1
H ? 0.000 0.000 International_Tables_Vol_IV_Table_2.3.1
Cl ? 0.132 0.159 International_Tables_Vol_IV_Table_2.3.1
P ? 0.090 0.095 International_Tables_Vol_IV_Table_2.3.1
Pd ? -1.177 1.007 International_Tables_Vol_IV_Table_2.3.1
Si ? 0.072 0.071 International_Tables_Vol_IV_Table_2.3.1

loop_
_geom_angle_atom_site_label_1
_geom_angle_atom_site_label_2
_geom_angle_atom_site_label_3
_geom_angle
_geom_angle_site_symmetry_1
_geom_angle_site_symmetry_2
_geom_angle_site_symmetry_3
_geom_angle_publ_flag
CL1 PD CL2 92.10(5) . . . ?
CL1 PD P1 84.24(5) . . . ?
CL1 PD P2 178.47(6) . . . ?
CL2 PD P1 176.30(6) . . . ?
CL2 PD P2 87.80(5) . . . ?
P1 PD P2 95.87(5) . . . ?
C1 P1 C7 108.3(3) . . . ?
C1 P1 C25 105.0(3) . . . ?
C7 P1 C25 100.4(3) . . . ?
P1 C1 C2 119.7(5) . . . ?
P1 C1 C6 120.9(5) . . . ?
C2 C1 C6 119.3(6) . . . ?
C1 C2 C3 120.3(7) . . . ?
C2 C3 C4 120.2(7) . . . ?
C3 C4 C5 120.8(7) . . . ?
C4 C5 C6 119.4(7) . . . ?
C1 C6 C5 119.9(7) . . . ?
P1 C7 C8 121.9(5) . . . ?
P1 C7 C12 117.4(5) . . . ?
C8 C7 C12 120.7(5) . . . ?
C7 C8 C9 118.3(6) . . . ?
C8 C9 C10 120.6(7) . . . ?
C9 C10 C11 121.5(6) . . . ?
C10 C11 C12 118.9(7) . . . ?
C7 C12 C11 120.0(6) . . . ?
C13 P2 C19 107.0(3) . . . ?
C13 P2 C27 105.4(2) . . . ?
C19 P2 C27 101.8(2) . . . ?
P2 C13 C14 120.3(4) . . . ?
P2 C13 C18 120.5(4) . . . ?
C14 C13 C18 119.2(5) . . . ?
C13 C14 C15 120.7(5) . . . ?
C14 C15 C16 120.2(6) . . . ?
C15 C16 C17 119.1(5) . . . ?
C16 C17 C18 120.9(5) . . . ?
C13 C18 C17 120.0(5) . . . ?
P2 C19 C20 118.8(4) . . . ?
P2 C19 C24 121.8(4) . . . ?
C20 C19 C24 119.3(5) . . . ?
C19 C20 C21 121.2(6) . . . ?
C20 C21 C22 120.0(6) . . . ?
C21 C22 C23 119.8(6) . . . ?
C22 C23 C24 120.7(6) . . . ?
C19 C24 C23 119.0(5) . . . ?
P1 C25 C26 118.2(4) . . . ?
C25 C26 C27 110.0(5) . . . ?
C25 C26 C28 113.5(5) . . . ?
C25 C26 C29 105.5(5) . . . ?
C27 C26 C28 111.1(5) . . . ?
C27 C26 C29 107.2(4) . . . ?
C28 C26 C29 109.2(5) . . . ?
P2 C27 C26 118.1(4) . . . ?
C26 C29 C30 111.5(5) . . . ?
C29 C30 C31 175.7(7) . . . ?
C30 C31 SI 173.8(7) . . . ?
C31 SI C32 108.5(4) . . . ?
C31 SI C33 109.6(4) . . . ?
C31 SI C34 108.0(4) . . . ?
C32 SI C33 108.6(4) . . . ?
C32 SI C34 111.3(5) . . . ?
C33 SI C34 110.8(5) . . . ?
CL3 C35 CL4 111.6(5) . . . ?
CL3 C35 CL5 109.1(6) . . . ?
CL4 C35 CL5 108.2(5) . . . ?
CL6 C36 CL7 110(1) . . . ?
CL6 C36 CL8 114(1) . . . ?
CL7 C36 CL8 111(1) . . . ?

loop_
_geom_bond_atom_site_label_1
_geom_bond_atom_site_label_2
_geom_bond_distance
_geom_bond_site_symmetry_1
_geom_bond_site_symmetry_2
_geom_bond_publ_flag
PD CL1 2.349(1) . . ?
PD CL2 2.354(2) . . ?
PD P1 2.228(2) . . ?
PD P2 2.254(1) . . ?
P1 C1 1.834(6) . . ?
P1 C7 1.822(6) . . ?
P1 C25 1.811(5) . . ?
C1 C2 1.398(8) . . ?
C1 C6 1.382(9) . . ?
C2 C3 1.356(9) . . ?
C3 C4 1.36(1) . . ?
C4 C5 1.38(1) . . ?
C5 C6 1.38(1) . . ?
C7 C8 1.414(8) . . ?
C7 C12 1.376(8) . . ?
C8 C9 1.390(9) . . ?
C9 C10 1.37(1) . . ?
C10 C11 1.38(1) . . ?
C11 C12 1.400(9) . . ?
P2 C13 1.813(5) . . ?
P2 C19 1.810(6) . . ?
P2 C27 1.837(5) . . ?
C13 C14 1.400(8) . . ?
C13 C18 1.392(8) . . ?
C14 C15 1.389(8) . . ?
C15 C16 1.386(9) . . ?
C16 C17 1.402(9) . . ?
C17 C18 1.386(8) . . ?
C19 C20 1.389(8) . . ?
C19 C24 1.398(8) . . ?
C20 C21 1.371(8) . . ?
C21 C22 1.381(9) . . ?
C22 C23 1.386(9) . . ?
C23 C24 1.396(8) . . ?
C25 C26 1.549(8) . . ?
C26 C27 1.534(8) . . ?
C26 C28 1.517(8) . . ?
C26 C29 1.565(8) . . ?
C29 C30 1.50(1) . . ?
C30 C31 1.207(9) . . ?
C31 SI 1.810(8) . . ?
SI C32 1.846(9) . . ?
SI C33 1.847(9) . . ?
SI C34 1.832(9) . . ?
C35 CL3 1.733(9) . . ?
C35 CL4 1.73(1) . . ?
C35 CL5 1.75(1) . . ?
C36 CL6 1.73(2) . . ?
C36 CL7 1.69(2) . . ?
C36 CL8 1.63(2) . . ?

loop_
_geom_contact_atom_site_label_1
_geom_contact_atom_site_label_2
_geom_contact_distance
_geom_contact_site_symmetry_1
_geom_contact_site_symmetry_2
_geom_contact_publ_flag
? ? ? ? ? ?
